data_1510382
loop_
_publ_author_name
'Ahsbahs, H.'
'Matsushita, N.'
'Kojima, N.'
'Hafner, S.S.'

_publ_section_title
;
 Crystal structure of mixed valence gold compound, Cs2 Au(I) Au(III) Cl6
 up to 18 GPa
;
_journal_name_full 'Rev. High Pressure Sci. Technol.'
_journal_page_first 329
_journal_page_last 331
_journal_paper_doi 10.4131/jshpreview.7.329
_journal_volume 7
_journal_year 1998
_chemical_formula_sum 'Au2 Cl6 Cs2'
_chemical_name_systematic 'Cs2 Au2 Cl6'
_space_group_IT_number 139
_symmetry_space_group_name_Hall '-I 4 2'
_symmetry_space_group_name_H-M 'I 4/m m m'
_cell_angle_alpha 90
_cell_angle_beta 90
_cell_angle_gamma 90
_cell_formula_units_Z 2
_cell_length_a 6.9359
_cell_length_b 6.9359
_cell_length_c 10.0877
_cell_volume 485.286
_citation_journal_id_ASTM KKGIE2
_cod_data_source_file gold_466.cif
_cod_data_source_block Au2Cl6Cs2
_cod_original_cell_volume 485.2861
_cod_database_code 1510382

loop_
_symmetry_equiv_pos_as_xyz
x,y,z
-y,x,z
-x,-y,z
y,-x,z
x,-y,-z
y,x,-z
-x,y,-z
-y,-x,-z
-x,-y,-z
y,-x,-z
x,y,-z
-y,x,-z
-x,y,z
-y,-x,z
x,-y,z
y,x,z
x+1/2,y+1/2,z+1/2
-y+1/2,x+1/2,z+1/2
-x+1/2,-y+1/2,z+1/2
y+1/2,-x+1/2,z+1/2
x+1/2,-y+1/2,-z+1/2
y+1/2,x+1/2,-z+1/2
-x+1/2,y+1/2,-z+1/2
-y+1/2,-x+1/2,-z+1/2
-x+1/2,-y+1/2,-z+1/2
y+1/2,-x+1/2,-z+1/2
x+1/2,y+1/2,-z+1/2
-y+1/2,x+1/2,-z+1/2
-x+1/2,y+1/2,z+1/2
-y+1/2,-x+1/2,z+1/2
x+1/2,-y+1/2,z+1/2
y+1/2,x+1/2,z+1/2

loop_
_atom_site_label
_atom_site_type_symbol
_atom_site_fract_x
_atom_site_fract_y
_atom_site_fract_z
_atom_site_occupancy
_atom_site_U_iso_or_equiv
Au2 Au+1 0.5 0.5 0 1 0.0
Au1 Au+3 0 0 0 1 0.0
Cs1 Cs+1 0 0.5 0.25 1 0.0
Cl1 Cl-1 0.2351 0.2351 0 1 0.0
Cl2 Cl-1 0.5 0.5 0.2282 1 0.0
